data_7231042
loop_
_publ_author_name
'Wu, Xiren'
'Shen, Xin'
'Fan, Shuran'
'Trivedi, Manoj'
'Li, Boahong'
'Kumar, Abhinav'
'Liu, Jianqiang'

_publ_section_title
;
 The utilization of a stable 2D bilayer MOF for simultaneous study of
 luminescent and photocatalytic properties: experimental studies and
 theoretical analysis
;
_journal_issue 42
_journal_name_full 'RSC Advances'
_journal_page_first 23529
_journal_paper_doi 10.1039/C8RA04145H
_journal_volume 8
_journal_year 2018
_chemical_formula_moiety '[Pb Na (C3 H7 N O)2 (C15 H7 N4 O4)], (H2 O)'
_chemical_formula_sum 'C21 H23 N6 Na O7 Pb'
_chemical_formula_weight 701.63
_space_group_crystal_system triclinic
_space_group_IT_number 2
_space_group_name_Hall '-P 1'
_space_group_name_H-M_alt 'P -1'
_symmetry_space_group_name_Hall '-P 1'
_symmetry_space_group_name_H-M 'P -1'
_atom_sites_solution_hydrogens mixed
_audit_creation_method SHELXL-2014/6
_audit_update_record
;
2018-03-27 deposited with the CCDC.
2018-06-13 downloaded from the CCDC.
;
_cell_angle_alpha 97.673(2)
_cell_angle_beta 99.525(1)
_cell_angle_gamma 112.778(1)
_cell_formula_units_Z 2
_cell_length_a 10.0155(3)
_cell_length_b 11.6906(3)
_cell_length_c 11.8211(4)
_cell_measurement_reflns_used 5768
_cell_measurement_temperature 150(2)
_cell_measurement_theta_max 26.1209
_cell_measurement_theta_min 2.2706
_cell_volume 1228.49(7)
_computing_structure_refinement 'SHELXL-2014/6 (Sheldrick, 2014)'
_diffrn_ambient_temperature 150(2)
_diffrn_measured_fraction_theta_full 0.999
_diffrn_measured_fraction_theta_max 0.992
_diffrn_measurement_device_type 'Bruker SMART APEX diffractometer'
_diffrn_radiation_type MoK\a
_diffrn_radiation_wavelength 0.71073
_diffrn_reflns_av_R_equivalents 0.0700
_diffrn_reflns_av_unetI/netI 0.0671
_diffrn_reflns_Laue_measured_fraction_full 0.999
_diffrn_reflns_Laue_measured_fraction_max 0.992
_diffrn_reflns_limit_h_max 12
_diffrn_reflns_limit_h_min -12
_diffrn_reflns_limit_k_max 14
_diffrn_reflns_limit_k_min -14
_diffrn_reflns_limit_l_max 14
_diffrn_reflns_limit_l_min -14
_diffrn_reflns_number 18120
_diffrn_reflns_point_group_measured_fraction_full 0.999
_diffrn_reflns_point_group_measured_fraction_max 0.992
_diffrn_reflns_theta_full 25.242
_diffrn_reflns_theta_max 26.521
_diffrn_reflns_theta_min 2.333
_exptl_absorpt_coefficient_mu 6.938
_exptl_absorpt_correction_T_max 1
_exptl_absorpt_correction_T_min 0.640377
_exptl_absorpt_correction_type multi-scan
_exptl_crystal_colour colorless
_exptl_crystal_density_diffrn 1.897
_exptl_crystal_description prism
_exptl_crystal_F_000 680
_exptl_crystal_size_max 0.260
_exptl_crystal_size_mid 0.160
_exptl_crystal_size_min 0.100
_refine_diff_density_max 1.858
_refine_diff_density_min -1.194
_refine_diff_density_rms 0.176
_refine_ls_extinction_method none
_refine_ls_goodness_of_fit_ref 1.012
_refine_ls_hydrogen_treatment constr
_refine_ls_matrix_type full
_refine_ls_number_parameters 363
_refine_ls_number_reflns 5067
_refine_ls_number_restraints 102
_refine_ls_restrained_S_all 1.009
_refine_ls_R_factor_all 0.0539
_refine_ls_R_factor_gt 0.0352
_refine_ls_shift/su_max 0.001
_refine_ls_shift/su_mean 0.001
_refine_ls_structure_factor_coef Fsqd
_refine_ls_weighting_details 'w=1/[\s^2^(Fo^2^)+(0.0311P)^2^+0.2989P] where P=(Fo^2^+2Fc^2^)/3'
_refine_ls_weighting_scheme calc
_refine_ls_wR_factor_gt 0.0643
_refine_ls_wR_factor_ref 0.0694
_reflns_number_gt 4161
_reflns_number_total 5067
_reflns_threshold_expression 'I > 2\s(I)'
_cod_data_source_file c8ra04145h2.cif
_cod_data_source_block pb
_cod_original_cell_volume 1228.49(6)
_cod_database_code 7231042
_shelx_estimated_absorpt_t_min 0.266
_shelx_estimated_absorpt_t_max 0.544
_shelxl_version_number 2014/6

loop_
_space_group_symop_operation_xyz
'x, y, z'
'-x, -y, -z'

loop_
_atom_site_label
_atom_site_type_symbol
_atom_site_fract_x
_atom_site_fract_y
_atom_site_fract_z
_atom_site_U_iso_or_equiv
_atom_site_adp_type
_atom_site_occupancy
_atom_site_site_symmetry_order
_atom_site_calc_flag
_atom_site_refinement_flags_posn
_atom_site_refinement_flags_adp
_atom_site_refinement_flags_occupancy
_atom_site_disorder_assembly
_atom_site_disorder_group
Pb1 Pb 0.52762(2) 0.68707(2) 0.07031(2) 0.01691(7) Uani 1 1 d . . . . .
Na1 Na 0.4626(2) 0.4512(2) 0.2641(2) 0.0242(5) Uani 1 1 d D . . . .
O1 O 0.6102(3) 0.5280(3) 0.1170(3) 0.0151(8) Uani 1 1 d . . . . .
O2 O 0.8008(4) 0.7069(3) 0.1203(4) 0.0265(10) Uani 1 1 d . . . . .
O3 O 1.2956(4) 0.7145(3) 0.1281(4) 0.0257(10) Uani 1 1 d . . . . .
O4 O 1.3305(4) 0.5386(3) 0.1310(3) 0.0173(8) Uani 1 1 d . . . . .
O1W O 0.3180(4) 0.4271(4) 0.4018(4) 0.0314(10) Uani 1 1 d . . . . .
H1W1 H 0.3481 0.4984 0.4470 0.047 Uiso 1 1 d R U . . .
H1W2 H 0.3233 0.3720 0.4390 0.047 Uiso 1 1 d R U . . .
N1 N 0.6152(5) -0.2357(4) 0.2809(4) 0.0199(11) Uani 1 1 d . . . . .
N2 N 0.6018(5) -0.3167(4) 0.3531(5) 0.0254(11) Uani 1 1 d . . . . .
N3 N 0.6890(6) -0.2517(5) 0.4574(5) 0.0328(13) Uani 1 1 d . . . . .
N4 N 0.7601(5) -0.1275(5) 0.4560(5) 0.0292(12) Uani 1 1 d . . . . .
C1 C 0.7510(6) 0.5947(5) 0.1281(5) 0.0173(12) Uani 1 1 d . . . . .
C2 C 0.8536(5) 0.5308(5) 0.1466(5) 0.0139(11) Uani 1 1 d . . . . .
C3 C 0.8058(5) 0.4105(5) 0.1743(5) 0.0167(12) Uani 1 1 d . . . . .
H3 H 0.7066 0.3693 0.1825 0.020 Uiso 1 1 calc R U . . .
C4 C 0.9014(6) 0.3503(5) 0.1898(5) 0.0190(12) Uani 1 1 d . . . . .
C5 C 1.0470(5) 0.4134(5) 0.1764(5) 0.0181(12) Uani 1 1 d . . . . .
H5 H 1.1133 0.3733 0.1848 0.022 Uiso 1 1 calc R U . . .
C6 C 1.0953(5) 0.5325(5) 0.1511(5) 0.0159(12) Uani 1 1 d . . . . .
C7 C 0.9986(5) 0.5917(5) 0.1367(5) 0.0165(12) Uani 1 1 d . . . . .
H7 H 1.0325 0.6742 0.1200 0.020 Uiso 1 1 calc R U . . .
C8 C 1.2505(5) 0.6002(5) 0.1364(5) 0.0148(11) Uani 1 1 d . . . . .
C9 C 0.8513(5) 0.2257(5) 0.2255(5) 0.0177(12) Uani 1 1 d . . . . .
C10 C 0.9525(6) 0.1997(5) 0.3015(6) 0.0275(15) Uani 1 1 d . . . . .
H10 H 1.0536 0.2598 0.3273 0.033 Uiso 1 1 calc R U . . .
C11 C 0.9071(6) 0.0870(5) 0.3398(6) 0.0237(13) Uani 1 1 d . . . . .
H11 H 0.9771 0.0709 0.3924 0.028 Uiso 1 1 calc R U . . .
C12 C 0.7606(6) -0.0025(5) 0.3021(5) 0.0194(12) Uani 1 1 d . . . . .
C13 C 0.6590(6) 0.0220(5) 0.2256(6) 0.0237(14) Uani 1 1 d . . . . .
H13 H 0.5582 -0.0388 0.1993 0.028 Uiso 1 1 calc R U . . .
C14 C 0.7051(6) 0.1355(5) 0.1875(5) 0.0209(13) Uani 1 1 d . . . . .
H14 H 0.6352 0.1515 0.1346 0.025 Uiso 1 1 calc R U . . .
C15 C 0.7127(6) -0.1211(5) 0.3469(5) 0.0199(13) Uani 1 1 d . . . . .
O5 O 0.626(2) 0.382(2) 0.380(2) 0.0397(16) Uani 0.5 1 d D U P A 1
O6 O 0.3589(10) 0.2366(7) 0.1572(9) 0.036(2) Uani 0.5 1 d D U P A 1
N5 N 0.6485(12) 0.2345(10) 0.4820(9) 0.045(3) Uani 0.5 1 d D U P A 1
N6 N 0.2370(8) 0.0319(8) 0.1753(8) 0.0296(18) Uani 0.5 1 d D U P A 1
C16 C 0.5715(18) 0.2764(16) 0.4033(15) 0.070(4) Uani 0.5 1 d D U P A 1
H16 H 0.4711 0.2213 0.3648 0.084 Uiso 0.5 1 calc R U P A 1
C17 C 0.8025(16) 0.3188(19) 0.541(2) 0.099(6) Uani 0.5 1 d D U P A 1
H17A H 0.8325 0.3969 0.5106 0.148 Uiso 0.5 1 calc R U P A 1
H17B H 0.8671 0.2764 0.5255 0.148 Uiso 0.5 1 calc R U P A 1
H17C H 0.8115 0.3399 0.6255 0.148 Uiso 0.5 1 calc R U P A 1
C18 C 0.577(2) 0.1105(13) 0.5048(17) 0.094(5) Uani 0.5 1 d D U P A 1
H18A H 0.5674 0.1184 0.5863 0.141 Uiso 0.5 1 calc R U P A 1
H18B H 0.6367 0.0626 0.4921 0.141 Uiso 0.5 1 calc R U P A 1
H18C H 0.4777 0.0655 0.4516 0.141 Uiso 0.5 1 calc R U P A 1
C19 C 0.2972(9) 0.1600(8) 0.2144(10) 0.033(2) Uani 0.5 1 d D U P A 1
H19 H 0.2912 0.1925 0.2905 0.040 Uiso 0.5 1 calc R U P A 1
C20 C 0.2419(16) -0.0238(12) 0.0603(10) 0.046(3) Uani 0.5 1 d D U P A 1
H20A H 0.3018 0.0432 0.0247 0.069 Uiso 0.5 1 calc R U P A 1
H20B H 0.1404 -0.0682 0.0106 0.069 Uiso 0.5 1 calc R U P A 1
H20C H 0.2868 -0.0844 0.0677 0.069 Uiso 0.5 1 calc R U P A 1
C21 C 0.1652(15) -0.0539(13) 0.2472(13) 0.047(3) Uani 0.5 1 d D U P A 1
H21A H 0.1870 -0.0059 0.3276 0.071 Uiso 0.5 1 calc R U P A 1
H21B H 0.2030 -0.1196 0.2480 0.071 Uiso 0.5 1 calc R U P A 1
H21C H 0.0572 -0.0940 0.2144 0.071 Uiso 0.5 1 calc R U P A 1
O5' O 0.620(2) 0.381(2) 0.387(2) 0.0397(16) Uani 0.5 1 d D . P A 2
O6' O 0.3060(10) 0.2348(7) 0.1773(10) 0.036(2) Uani 0.5 1 d D . P A 2
N5' N 0.7639(12) 0.3063(10) 0.5077(10) 0.045(3) Uani 0.5 1 d D . P A 2
N6' N 0.1549(8) 0.0236(7) 0.1121(8) 0.0296(18) Uani 0.5 1 d D . P A 2
C16' C 0.6350(15) 0.3021(15) 0.4418(15) 0.070(4) Uani 0.5 1 d D . P A 2
H16' H 0.5463 0.2295 0.4376 0.084 Uiso 0.5 1 calc R U P A 2
C17' C 0.9047(16) 0.4101(16) 0.521(2) 0.099(6) Uani 0.5 1 d D . P A 2
H17D H 0.9063 0.4433 0.4493 0.148 Uiso 0.5 1 calc R U P A 2
H17E H 0.9841 0.3809 0.5357 0.148 Uiso 0.5 1 calc R U P A 2
H17F H 0.9204 0.4774 0.5876 0.148 Uiso 0.5 1 calc R U P A 2
C18' C 0.755(2) 0.2030(15) 0.5649(16) 0.094(5) Uani 0.5 1 d D . P A 2
H18D H 0.7215 0.2145 0.6373 0.141 Uiso 0.5 1 calc R U P A 2
H18E H 0.8532 0.2017 0.5839 0.141 Uiso 0.5 1 calc R U P A 2
H18F H 0.6834 0.1224 0.5122 0.141 Uiso 0.5 1 calc R U P A 2
C19' C 0.2215(9) 0.1445(8) 0.1004(9) 0.033(2) Uani 0.5 1 d D . P A 2
H19' H 0.1998 0.1602 0.0242 0.040 Uiso 0.5 1 calc R U P A 2
C20' C 0.1784(19) -0.0138(14) 0.2238(10) 0.046(3) Uani 0.5 1 d D . P A 2
H20D H 0.2612 -0.0395 0.2308 0.069 Uiso 0.5 1 calc R U P A 2
H20E H 0.0876 -0.0851 0.2275 0.069 Uiso 0.5 1 calc R U P A 2
H20F H 0.2024 0.0582 0.2884 0.069 Uiso 0.5 1 calc R U P A 2
C21' C 0.0559(13) -0.0775(10) 0.0125(10) 0.047(3) Uani 0.5 1 d D . P A 2
H21D H 0.0453 -0.0419 -0.0571 0.071 Uiso 0.5 1 calc R U P A 2
H21E H -0.0420 -0.1192 0.0295 0.071 Uiso 0.5 1 calc R U P A 2
H21F H 0.0976 -0.1399 -0.0020 0.071 Uiso 0.5 1 calc R U P A 2

loop_
_atom_site_aniso_label
_atom_site_aniso_U_11
_atom_site_aniso_U_22
_atom_site_aniso_U_33
_atom_site_aniso_U_23
_atom_site_aniso_U_13
_atom_site_aniso_U_12
Pb1 0.01532(10) 0.01696(11) 0.02353(13) 0.01037(9) 0.00728(8) 0.00907(8)
Na1 0.0298(12) 0.0166(11) 0.0231(14) 0.0071(10) 0.0045(10) 0.0062(10)
O1 0.0117(17) 0.0150(18) 0.023(2) 0.0094(17) 0.0066(15) 0.0070(15)
O2 0.0158(18) 0.017(2) 0.051(3) 0.016(2) 0.0099(19) 0.0079(16)
O3 0.0204(19) 0.016(2) 0.047(3) 0.015(2) 0.0161(19) 0.0090(17)
O4 0.0139(17) 0.0168(19) 0.026(2) 0.0082(17) 0.0051(16) 0.0099(15)
O1W 0.038(2) 0.026(2) 0.028(3) 0.013(2) 0.006(2) 0.010(2)
N1 0.027(2) 0.013(2) 0.023(3) 0.006(2) 0.010(2) 0.008(2)
N2 0.031(3) 0.019(3) 0.022(3) 0.008(2) 0.006(2) 0.006(2)
N3 0.044(3) 0.022(3) 0.028(4) 0.012(3) 0.008(3) 0.007(2)
N4 0.034(3) 0.021(3) 0.028(3) 0.013(2) 0.004(2) 0.006(2)
C1 0.017(3) 0.019(3) 0.024(3) 0.012(3) 0.009(2) 0.012(2)
C2 0.012(2) 0.018(3) 0.014(3) 0.009(2) 0.005(2) 0.006(2)
C3 0.013(2) 0.021(3) 0.019(3) 0.007(2) 0.006(2) 0.008(2)
C4 0.018(3) 0.018(3) 0.021(3) 0.005(3) 0.004(2) 0.008(2)
C5 0.015(3) 0.020(3) 0.024(3) 0.007(3) 0.004(2) 0.011(2)
C6 0.015(2) 0.017(3) 0.016(3) 0.007(2) 0.003(2) 0.006(2)
C7 0.020(3) 0.013(3) 0.018(3) 0.005(2) 0.004(2) 0.009(2)
C8 0.012(2) 0.018(3) 0.015(3) 0.007(2) 0.002(2) 0.006(2)
C9 0.017(3) 0.016(3) 0.022(3) 0.006(2) 0.006(2) 0.007(2)
C10 0.016(3) 0.025(3) 0.043(4) 0.019(3) 0.002(3) 0.010(2)
C11 0.021(3) 0.024(3) 0.027(4) 0.013(3) 0.000(3) 0.011(2)
C12 0.024(3) 0.023(3) 0.015(3) 0.005(3) 0.007(2) 0.012(2)
C13 0.016(3) 0.015(3) 0.038(4) 0.010(3) 0.003(3) 0.004(2)
C14 0.018(3) 0.017(3) 0.029(4) 0.010(3) 0.002(2) 0.009(2)
C15 0.021(3) 0.023(3) 0.021(4) 0.011(3) 0.007(2) 0.013(2)
O5 0.052(3) 0.042(3) 0.037(4) 0.017(3) 0.013(3) 0.028(2)
O6 0.042(5) 0.027(3) 0.038(5) 0.006(3) 0.012(4) 0.011(3)
N5 0.053(5) 0.043(5) 0.053(6) 0.001(4) 0.003(5) 0.041(4)
N6 0.033(4) 0.022(3) 0.030(5) 0.011(4) 0.007(3) 0.007(3)
C16 0.069(9) 0.073(7) 0.074(9) 0.002(6) 0.029(7) 0.036(7)
C17 0.097(12) 0.088(12) 0.081(11) -0.002(9) 0.017(9) 0.015(8)
C18 0.109(10) 0.097(11) 0.092(12) 0.040(9) 0.036(9) 0.051(9)
C19 0.045(5) 0.029(5) 0.021(5) 0.009(4) 0.003(4) 0.012(4)
C20 0.070(7) 0.034(6) 0.037(7) 0.000(5) 0.013(6) 0.029(6)
C21 0.055(6) 0.034(6) 0.037(7) 0.009(5) -0.003(5) 0.007(5)
O5' 0.052(3) 0.042(3) 0.037(4) 0.017(3) 0.013(3) 0.028(2)
O6' 0.042(5) 0.027(3) 0.038(5) 0.006(3) 0.012(4) 0.011(3)
N5' 0.053(5) 0.043(5) 0.053(6) 0.001(4) 0.003(5) 0.041(4)
N6' 0.033(4) 0.022(3) 0.030(5) 0.011(4) 0.007(3) 0.007(3)
C16' 0.069(9) 0.073(7) 0.074(9) 0.002(6) 0.029(7) 0.036(7)
C17' 0.097(12) 0.088(12) 0.081(11) -0.002(9) 0.017(9) 0.015(8)
C18' 0.109(10) 0.097(11) 0.092(12) 0.040(9) 0.036(9) 0.051(9)
C19' 0.045(5) 0.029(5) 0.021(5) 0.009(4) 0.003(4) 0.012(4)
C20' 0.070(7) 0.034(6) 0.037(7) 0.000(5) 0.013(6) 0.029(6)
C21' 0.055(6) 0.034(6) 0.037(7) 0.009(5) -0.003(5) 0.007(5)

loop_
_atom_type_symbol
_atom_type_description
_atom_type_scat_dispersion_real
_atom_type_scat_dispersion_imag
_atom_type_scat_source
C C 0.0033 0.0016 'International Tables Vol C Tables 4.2.6.8 and 6.1.1.4'
H H 0.0000 0.0000 'International Tables Vol C Tables 4.2.6.8 and 6.1.1.4'
N N 0.0061 0.0033 'International Tables Vol C Tables 4.2.6.8 and 6.1.1.4'
O O 0.0106 0.0060 'International Tables Vol C Tables 4.2.6.8 and 6.1.1.4'
Na Na 0.0362 0.0249 'International Tables Vol C Tables 4.2.6.8 and 6.1.1.4'
Pb Pb -3.3944 10.1111 'International Tables Vol C Tables 4.2.6.8 and 6.1.1.4'

loop_
_geom_angle_atom_site_label_1
_geom_angle_atom_site_label_2
_geom_angle_atom_site_label_3
_geom_angle
_geom_angle_site_symmetry_1
_geom_angle_site_symmetry_3
O4 Pb1 O1 74.49(11) 1_455 .
O4 Pb1 N1 80.24(14) 1_455 1_565
O1 Pb1 N1 81.13(13) . 1_565
O4 Pb1 O2 123.24(12) 1_455 .
O1 Pb1 O2 52.10(11) . .
N1 Pb1 O2 74.55(14) 1_565 .
O4 Pb1 O3 52.20(11) 1_455 1_455
O1 Pb1 O3 125.06(12) . 1_455
N1 Pb1 O3 78.07(14) 1_565 1_455
O2 Pb1 O3 152.56(14) . 1_455
O4 Pb1 O1 74.14(12) 1_455 2_665
O1 Pb1 O1 71.15(13) . 2_665
N1 Pb1 O1 146.22(12) 1_565 2_665
O2 Pb1 O1 101.56(11) . 2_665
O3 Pb1 O1 102.16(11) 1_455 2_665
O1W Na1 O6' 85.7(3) . .
O1W Na1 O6 99.3(3) . .
O1W Na1 O5 90.8(6) . .
O6 Na1 O5 82.4(6) . .
O1W Na1 O5' 88.1(6) . .
O6' Na1 O5' 88.3(6) . .
O1W Na1 O4 98.10(15) . 1_455
O6' Na1 O4 95.9(3) . 1_455
O6 Na1 O4 99.6(3) . 1_455
O5 Na1 O4 170.4(6) . 1_455
O5' Na1 O4 172.8(6) . 1_455
O1W Na1 N2 90.69(17) . 1_565
O6' Na1 N2 173.6(3) . 1_565
O6 Na1 N2 170.0(3) . 1_565
O5 Na1 N2 97.0(6) . 1_565
O5' Na1 N2 96.9(6) . 1_565
O4 Na1 N2 79.42(15) 1_455 1_565
O1W Na1 O1 165.57(16) . .
O6' Na1 O1 104.5(3) . .
O6 Na1 O1 92.1(3) . .
O5 Na1 O1 99.6(6) . .
O5' Na1 O1 102.2(6) . .
O4 Na1 O1 71.04(13) 1_455 .
N2 Na1 O1 78.18(15) 1_565 .
C1 O1 Pb1 97.1(3) . .
C1 O1 Na1 131.9(3) . .
Pb1 O1 Na1 99.84(13) . .
C1 O2 Pb1 88.7(3) . .
C8 O3 Pb1 85.7(3) . 1_655
C8 O4 Pb1 98.6(3) . 1_655
C8 O4 Na1 138.2(4) . 1_655
Pb1 O4 Na1 102.11(13) 1_655 1_655
N2 N1 C15 105.4(5) . .
N2 N1 Pb1 120.9(3) . 1_545
C15 N1 Pb1 131.5(4) . 1_545
N3 N2 N1 108.0(4) . .
N3 N2 Na1 133.4(4) . 1_545
N1 N2 Na1 117.7(4) . 1_545
N2 N3 N4 110.6(5) . .
C15 N4 N3 104.2(5) . .
O2 C1 O1 122.0(4) . .
O2 C1 C2 119.9(4) . .
O1 C1 C2 118.1(4) . .
C7 C2 C3 119.5(4) . .
C7 C2 C1 119.2(5) . .
C3 C2 C1 121.3(4) . .
C4 C3 C2 121.1(5) . .
C3 C4 C5 118.1(5) . .
C3 C4 C9 120.4(5) . .
C5 C4 C9 121.5(4) . .
C6 C5 C4 121.1(5) . .
C5 C6 C7 120.1(5) . .
C5 C6 C8 121.4(4) . .
C7 C6 C8 118.5(5) . .
C2 C7 C6 120.1(5) . .
O3 C8 O4 122.7(4) . .
O3 C8 C6 119.0(4) . .
O4 C8 C6 118.3(4) . .
O3 C8 Pb1 68.2(3) . 1_655
O4 C8 Pb1 55.2(2) . 1_655
C6 C8 Pb1 168.6(4) . 1_655
C14 C9 C10 118.6(5) . .
C14 C9 C4 121.8(5) . .
C10 C9 C4 119.5(5) . .
C11 C10 C9 120.6(5) . .
C10 C11 C12 120.6(5) . .
C11 C12 C13 119.4(5) . .
C11 C12 C15 119.9(5) . .
C13 C12 C15 120.7(5) . .
C12 C13 C14 119.9(5) . .
C9 C14 C13 121.0(5) . .
N4 C15 N1 111.8(5) . .
N4 C15 C12 124.3(5) . .
N1 C15 C12 123.9(5) . .
C16 O5 Na1 118.0(11) . .
C19 O6 Na1 112.8(7) . .
C16 N5 C18 119.9(11) . .
C16 N5 C17 118.4(11) . .
C18 N5 C17 121.7(11) . .
C19 N6 C20 120.9(8) . .
C19 N6 C21 121.4(9) . .
C20 N6 C21 117.7(9) . .
O5 C16 N5 123.2(11) . .
O6 C19 N6 124.0(10) . .
C16' O5' Na1 150.0(13) . .
C19' O6' Na1 157.0(10) . .
C16' N5' C17' 121.7(11) . .
C16' N5' C18' 118.5(11) . .
C17' N5' C18' 119.9(11) . .
C19' N6' C21' 121.3(9) . .
C19' N6' C20' 122.5(9) . .
C21' N6' C20' 116.1(9) . .
O5' C16' N5' 127.9(12) . .
O6' C19' N6' 126.4(10) . .

loop_
_geom_bond_atom_site_label_1
_geom_bond_atom_site_label_2
_geom_bond_distance
_geom_bond_site_symmetry_2
Pb1 O4 2.361(4) 1_455
Pb1 O1 2.400(3) .
Pb1 N1 2.418(5) 1_565
Pb1 O2 2.613(3) .
Pb1 O3 2.648(4) 1_455
Pb1 O1 2.819(4) 2_665
Na1 O1W 2.327(5) .
Na1 O6' 2.370(7) .
Na1 O6 2.381(7) .
Na1 O5 2.406(7) .
Na1 O5' 2.415(7) .
Na1 O4 2.460(4) 1_455
Na1 N2 2.497(5) 1_565
Na1 O1 2.501(4) .
O1 C1 1.294(6) .
O2 C1 1.233(6) .
O3 C8 1.257(6) .
O3 Pb1 2.648(4) 1_655
O4 C8 1.271(6) .
O4 Pb1 2.361(3) 1_655
O4 Na1 2.460(4) 1_655
N1 N2 1.342(6) .
N1 C15 1.346(7) .
N1 Pb1 2.418(5) 1_545
N2 N3 1.319(7) .
N2 Na1 2.497(5) 1_545
N3 N4 1.351(6) .
N4 C15 1.321(7) .
C1 C2 1.492(7) .
C2 C7 1.381(7) .
C2 C3 1.403(7) .
C3 C4 1.394(7) .
C4 C5 1.405(7) .
C4 C9 1.490(7) .
C5 C6 1.378(7) .
C6 C7 1.394(7) .
C6 C8 1.498(7) .
C8 Pb1 2.845(5) 1_655
C9 C14 1.385(7) .
C9 C10 1.392(7) .
C10 C11 1.381(8) .
C11 C12 1.385(7) .
C12 C13 1.388(7) .
C12 C15 1.483(8) .
C13 C14 1.390(7) .
O5 C16 1.235(10) .
O6 C19 1.230(9) .
N5 C16 1.370(9) .
N5 C18 1.433(9) .
N5 C17 1.455(9) .
N6 C19 1.358(8) .
N6 C20 1.444(8) .
N6 C21 1.455(8) .
O5' C16' 1.238(9) .
O6' C19' 1.205(8) .
N5' C16' 1.373(9) .
N5' C17' 1.426(9) .
N5' C18' 1.441(9) .
N6' C19' 1.347(8) .
N6' C21' 1.449(8) .
N6' C20' 1.457(9) .

loop_
_geom_hbond_atom_site_label_D
_geom_hbond_atom_site_label_H
_geom_hbond_atom_site_label_A
_geom_hbond_distance_DH
_geom_hbond_distance_HA
_geom_hbond_distance_DA
_geom_hbond_angle_DHA
_geom_hbond_site_symmetry_A
O1W H1W1 O5 0.84 2.23 2.99(3) 150.8 2_666
O1W H1W1 O5' 0.84 2.15 2.92(3) 152.6 2_666
O1W H1W2 N3 0.84 1.97 2.796(7) 169.1 2_656
